data_7234772
loop_
_publ_author_name
'Yanping Wu'
'Sisi Wang'
'Zhifang Li'
'Zhen Shen'
'Hua Lu'

_publ_section_title
;
 Chiral binaphthyl-linked BODIPY analogues: synthesis and spectroscopic
 properties
;
_journal_name_full 'Journal of Materials Chemistry C'
_journal_page_first 4668
_journal_page_last 4674
_journal_paper_doi 10.1039/C6TC00975A
_journal_volume 4
_journal_year 2016
_chemical_formula_sum 'C33 H18 B F2 N3 O3'
_chemical_formula_weight 553.31
_space_group_IT_number 19
_space_group_name_Hall 'P 2ac 2ab'
_space_group_name_H-M_alt 'P 21 21 21'
_symmetry_cell_setting orthorhombic
_symmetry_space_group_name_H-M 'P 21 21 21'
_atom_sites_solution_hydrogens geom
_atom_sites_solution_primary direct
_atom_sites_solution_secondary difmap
_cell_angle_alpha 90.00
_cell_angle_beta 90.00
_cell_angle_gamma 90.00
_cell_formula_units_Z 4
_cell_length_a 11.4915(12)
_cell_length_b 14.5392(16)
_cell_length_c 15.7532(17)
_cell_measurement_reflns_used 2295
_cell_measurement_temperature 296(2)
_cell_measurement_theta_max 27.47
_cell_measurement_theta_min 2.19
_cell_volume 2632.0(5)
_computing_cell_refinement 'Bruker SAINT'
_computing_data_collection 'Bruker APEX2'
_computing_data_reduction 'Bruker SAINT'
_computing_molecular_graphics 'Bruker SHELXTL'
_computing_publication_material 'Bruker SHELXTL'
_computing_structure_refinement 'SHELXL-97 (Sheldrick, 2008)'
_computing_structure_solution 'SHELXS-97 (Sheldrick, 2008)'
_diffrn_ambient_temperature 296(2)
_diffrn_measured_fraction_theta_full 0.991
_diffrn_measured_fraction_theta_max 0.991
_diffrn_measurement_device_type 'Bruker APEX-II CCD'
_diffrn_measurement_method '\f and \w scans'
_diffrn_radiation_monochromator graphite
_diffrn_radiation_source 'fine-focus sealed tube'
_diffrn_radiation_type MoK\a
_diffrn_radiation_wavelength 0.71073
_diffrn_reflns_av_R_equivalents 0.0246
_diffrn_reflns_av_sigmaI/netI 0.0425
_diffrn_reflns_limit_h_max 13
_diffrn_reflns_limit_h_min -13
_diffrn_reflns_limit_k_max 17
_diffrn_reflns_limit_k_min -12
_diffrn_reflns_limit_l_max 18
_diffrn_reflns_limit_l_min -13
_diffrn_reflns_number 8376
_diffrn_reflns_theta_full 25.20
_diffrn_reflns_theta_max 25.20
_diffrn_reflns_theta_min 1.91
_exptl_absorpt_coefficient_mu 0.100
_exptl_absorpt_correction_T_max 0.988
_exptl_absorpt_correction_T_min 0.982
_exptl_absorpt_correction_type multi-scan
_exptl_crystal_colour colorless
_exptl_crystal_density_diffrn 1.396
_exptl_crystal_density_method 'not measured'
_exptl_crystal_description block
_exptl_crystal_F_000 1136
_exptl_crystal_size_max 0.18
_exptl_crystal_size_mid 0.16
_exptl_crystal_size_min 0.12
_refine_diff_density_max 0.123
_refine_diff_density_min -0.158
_refine_diff_density_rms 0.031
_refine_ls_abs_structure_details 'Flack H D (1983), Acta Cryst. A39, 876-881'
_refine_ls_abs_structure_Flack 0.2(9)
_refine_ls_extinction_method none
_refine_ls_goodness_of_fit_ref 1.015
_refine_ls_hydrogen_treatment mixed
_refine_ls_matrix_type full
_refine_ls_number_parameters 379
_refine_ls_number_reflns 4687
_refine_ls_number_restraints 0
_refine_ls_restrained_S_all 1.015
_refine_ls_R_factor_all 0.0624
_refine_ls_R_factor_gt 0.0387
_refine_ls_shift/su_max 0.000
_refine_ls_shift/su_mean 0.000
_refine_ls_structure_factor_coef Fsqd
_refine_ls_weighting_details 'calc w=1/[\s^2^(Fo^2^)+(0.0415P)^2^+0.1455P] where P=(Fo^2^+2Fc^2^)/3'
_refine_ls_weighting_scheme calc
_refine_ls_wR_factor_gt 0.0812
_refine_ls_wR_factor_ref 0.0918
_reflns_number_gt 3513
_reflns_number_total 4687
_reflns_threshold_expression >2sigma(I)
_cod_data_source_file J-Mater-Chem-C-2016-4-4668.cif
_cod_data_source_block mo_20151111a_0m
_cod_depositor_comments
;
The following automatic conversions were performed:

data item '_exptl_absorpt_correction_type' value 'Multi-scan' was
changed to 'multi-scan' in accordance with the built-in table derived
from the CIF Core dictionary named 'cif_core.dic' version 2.4.5 last
updated on 2014-11-21.

Automatic conversion script
Id: cif_fix_values 6909 2019-04-08 15:41:33Z antanas 
;
_cod_original_sg_symbol_H-M P2(1)2(1)2(1)
_cod_database_code 7234772

loop_
_symmetry_equiv_pos_as_xyz
'x, y, z'
'-x+1/2, -y, z+1/2'
'-x, y+1/2, -z+1/2'
'x+1/2, -y+1/2, -z'

loop_
_atom_site_label
_atom_site_type_symbol
_atom_site_fract_x
_atom_site_fract_y
_atom_site_fract_z
_atom_site_U_iso_or_equiv
_atom_site_adp_type
_atom_site_occupancy
_atom_site_symmetry_multiplicity
_atom_site_calc_flag
_atom_site_refinement_flags
_atom_site_disorder_assembly
_atom_site_disorder_group
C11 C 0.4709(2) 0.61501(17) 0.37412(15) 0.0452(6) Uani 1 1 d . . .
C7 C 0.4745(3) 0.83480(18) 0.56489(18) 0.0654(7) Uani 1 1 d . . .
H7 H 0.4200 0.8353 0.6085 0.078 Uiso 1 1 calc R . .
C12 C 0.4643(2) 0.54483(15) 0.43791(15) 0.0454(6) Uani 1 1 d . . .
C3 C 0.7198(2) 0.8345(2) 0.36584(18) 0.0641(8) Uani 1 1 d . . .
H3 H 0.7760 0.8804 0.3632 0.077 Uiso 1 1 calc R . .
C9 C 0.5561(2) 0.76266(16) 0.43935(15) 0.0462(6) Uani 1 1 d . . .
C8 C 0.4747(2) 0.76509(18) 0.50614(15) 0.0533(6) Uani 1 1 d . . .
H8 H 0.4198 0.7183 0.5105 0.064 Uiso 1 1 calc R . .
C10 C 0.5566(2) 0.69190(16) 0.37610(14) 0.0442(6) Uani 1 1 d . . .
C17 C 0.3835(2) 0.47137(15) 0.42612(16) 0.0475(6) Uani 1 1 d . . .
C2 C 0.7180(2) 0.7685(2) 0.30441(17) 0.0570(7) Uani 1 1 d . . .
H2 H 0.7703 0.7703 0.2594 0.068 Uiso 1 1 calc R . .
C4 C 0.6390(2) 0.83521(17) 0.43331(16) 0.0556(7) Uani 1 1 d . . .
C19 C 0.3215(2) 0.53576(19) 0.29241(16) 0.0556(7) Uani 1 1 d . . .
H19 H 0.2749 0.5336 0.2442 0.067 Uiso 1 1 calc R . .
C16 C 0.3757(3) 0.40326(18) 0.4897(2) 0.0613(8) Uani 1 1 d . . .
H16 H 0.3251 0.3539 0.4825 0.074 Uiso 1 1 calc R . .
C1 C 0.6355(2) 0.69796(17) 0.31073(15) 0.0462(6) Uani 1 1 d . . .
C5 C 0.6362(3) 0.9064(2) 0.4949(2) 0.0753(9) Uani 1 1 d . . .
H5 H 0.6893 0.9546 0.4916 0.090 Uiso 1 1 calc R . .
C14 C 0.5235(3) 0.47888(17) 0.57143(18) 0.0629(7) Uani 1 1 d . . .
H14 H 0.5699 0.4806 0.6198 0.075 Uiso 1 1 calc R . .
C18 C 0.3145(2) 0.46837(19) 0.35168(17) 0.0591(7) Uani 1 1 d . . .
H18 H 0.2637 0.4194 0.3433 0.071 Uiso 1 1 calc R . .
C15 C 0.4413(3) 0.40892(18) 0.5614(2) 0.0649(8) Uani 1 1 d . . .
H15 H 0.4314 0.3656 0.6042 0.078 Uiso 1 1 calc R . .
C20 C 0.3993(2) 0.60857(17) 0.30447(15) 0.0450(6) Uani 1 1 d . . .
C6 C 0.5568(3) 0.9050(2) 0.5586(2) 0.0819(10) Uani 1 1 d . . .
H6 H 0.5573 0.9517 0.5988 0.098 Uiso 1 1 calc R . .
C13 C 0.5358(2) 0.54473(17) 0.51031(16) 0.0543(7) Uani 1 1 d . . .
H13 H 0.5921 0.5901 0.5167 0.065 Uiso 1 1 calc R . .
C21 C 0.4638(2) 0.66710(15) 0.17173(14) 0.0433(5) Uani 1 1 d . . .
C25 C 0.6446(2) 0.63044(15) 0.09956(14) 0.0442(6) Uani 1 1 d . . .
H25 H 0.7221 0.6120 0.1008 0.053 Uiso 1 1 calc R . .
C22 C 0.40871(19) 0.68480(15) 0.09581(14) 0.0440(5) Uani 1 1 d . . .
H22 H 0.3312 0.7031 0.0944 0.053 Uiso 1 1 calc R . .
C23 C 0.4719(2) 0.67469(15) 0.02174(14) 0.0409(5) Uani 1 1 d . . .
C24 C 0.5869(2) 0.64601(15) 0.02311(14) 0.0407(5) Uani 1 1 d . . .
C26 C 0.5821(2) 0.64360(15) 0.17345(14) 0.0432(6) Uani 1 1 d . . .
O1 O 0.63961(13) 0.62738(11) 0.24995(10) 0.0499(4) Uani 1 1 d . . .
O2 O 0.39918(13) 0.68044(11) 0.24500(10) 0.0487(4) Uani 1 1 d . . .
B1 B 0.5434(3) 0.6748(2) -0.21258(19) 0.0584(8) Uani 1 1 d . . .
F2 F 0.47170(14) 0.61278(16) -0.25117(12) 0.1016(7) Uani 1 1 d . . .
F1 F 0.52356(17) 0.76170(13) -0.24151(11) 0.0938(6) Uani 1 1 d . . .
N2 N 0.53672(16) 0.66909(13) -0.11669(11) 0.0425(5) Uani 1 1 d . . .
N1 N 0.67431(17) 0.64702(13) -0.23469(12) 0.0486(5) Uani 1 1 d . . .
O3 O 0.34682(14) 0.71861(12) -0.09554(10) 0.0547(4) Uani 1 1 d . . .
C28 C 0.6270(2) 0.64211(15) -0.06506(15) 0.0427(5) Uani 1 1 d . . .
C27 C 0.4383(2) 0.69120(15) -0.06711(15) 0.0433(6) Uani 1 1 d . . .
N3 N 0.72958(17) 0.61738(14) -0.09016(12) 0.0492(5) Uani 1 1 d . . .
C31 C 0.8940(3) 0.5992(2) -0.2872(2) 0.0661(8) Uani 1 1 d . . .
H31 H 0.9688 0.5839 -0.3048 0.079 Uiso 1 1 calc R . .
C29 C 0.7544(2) 0.62027(16) -0.17652(16) 0.0476(6) Uani 1 1 d . . .
C30 C 0.8652(2) 0.59551(18) -0.20312(18) 0.0599(7) Uani 1 1 d . . .
H30 H 0.9201 0.5763 -0.1635 0.072 Uiso 1 1 calc R . .
C32 C 0.8120(3) 0.6256(2) -0.34539(18) 0.0686(8) Uani 1 1 d . . .
H32 H 0.8296 0.6265 -0.4030 0.082 Uiso 1 1 calc R . .
C33 C 0.7043(2) 0.6506(2) -0.31760(16) 0.0608(7) Uani 1 1 d . . .
H33 H 0.6496 0.6707 -0.3569 0.073 Uiso 1 1 calc R . .

loop_
_atom_site_aniso_label
_atom_site_aniso_U_11
_atom_site_aniso_U_22
_atom_site_aniso_U_33
_atom_site_aniso_U_23
_atom_site_aniso_U_13
_atom_site_aniso_U_12
C11 0.0481(14) 0.0486(13) 0.0390(13) -0.0001(11) 0.0070(12) -0.0098(12)
C7 0.085(2) 0.0627(16) 0.0490(16) -0.0045(14) -0.0030(15) -0.0014(17)
C12 0.0530(14) 0.0444(12) 0.0390(13) -0.0045(11) 0.0100(12) -0.0065(12)
C3 0.0554(16) 0.0708(18) 0.0660(19) 0.0200(16) -0.0169(15) -0.0265(15)
C9 0.0510(14) 0.0495(13) 0.0381(13) 0.0048(11) -0.0116(12) -0.0077(12)
C8 0.0685(17) 0.0521(14) 0.0394(14) 0.0015(12) -0.0074(13) -0.0094(14)
C10 0.0501(14) 0.0482(13) 0.0343(12) 0.0044(11) -0.0051(11) -0.0091(12)
C17 0.0531(14) 0.0435(12) 0.0460(15) -0.0046(11) 0.0172(12) -0.0043(12)
C2 0.0437(14) 0.0791(19) 0.0484(16) 0.0147(14) -0.0072(12) -0.0138(15)
C4 0.0622(16) 0.0531(14) 0.0515(16) 0.0077(13) -0.0193(14) -0.0143(13)
C19 0.0514(15) 0.0708(17) 0.0448(15) -0.0124(14) 0.0072(12) -0.0166(15)
C16 0.0653(18) 0.0445(14) 0.074(2) -0.0015(14) 0.0227(16) -0.0062(14)
C1 0.0435(13) 0.0583(15) 0.0368(14) 0.0107(11) -0.0068(11) -0.0046(12)
C5 0.093(2) 0.0623(18) 0.071(2) -0.0001(15) -0.025(2) -0.0275(18)
C14 0.0801(19) 0.0541(15) 0.0544(17) 0.0082(14) -0.0006(16) 0.0082(15)
C18 0.0582(16) 0.0554(15) 0.0637(19) -0.0139(14) 0.0142(14) -0.0171(14)
C15 0.084(2) 0.0453(14) 0.0654(19) 0.0146(14) 0.0197(18) 0.0098(15)
C20 0.0468(13) 0.0527(13) 0.0354(13) -0.0041(11) 0.0114(11) -0.0076(12)
C6 0.116(3) 0.0684(19) 0.062(2) -0.0185(16) -0.019(2) -0.016(2)
C13 0.0693(17) 0.0487(14) 0.0448(15) 0.0027(12) 0.0020(14) -0.0013(14)
C21 0.0430(13) 0.0512(13) 0.0356(12) -0.0004(11) 0.0033(12) -0.0055(12)
C25 0.0387(12) 0.0530(13) 0.0408(13) 0.0067(11) -0.0021(11) 0.0020(11)
C22 0.0378(12) 0.0535(13) 0.0408(14) -0.0055(11) -0.0016(11) -0.0018(11)
C23 0.0411(13) 0.0438(12) 0.0379(13) 0.0016(11) -0.0033(11) 0.0000(11)
C24 0.0425(13) 0.0450(12) 0.0346(12) 0.0021(11) -0.0018(11) -0.0012(11)
C26 0.0411(13) 0.0511(14) 0.0375(13) 0.0059(11) -0.0046(11) -0.0055(11)
O1 0.0486(9) 0.0650(10) 0.0361(9) 0.0071(9) -0.0035(8) 0.0033(8)
O2 0.0461(9) 0.0621(10) 0.0378(9) -0.0005(8) 0.0059(8) 0.0005(8)
B1 0.0563(18) 0.078(2) 0.0410(16) -0.0115(16) -0.0048(15) 0.0082(18)
F2 0.0559(9) 0.1750(19) 0.0739(12) -0.0649(14) -0.0060(9) -0.0102(12)
F1 0.1121(13) 0.1172(14) 0.0522(10) 0.0271(10) 0.0106(10) 0.0514(12)
N2 0.0391(10) 0.0530(11) 0.0355(10) -0.0005(9) -0.0022(9) 0.0014(10)
N1 0.0495(11) 0.0593(12) 0.0371(11) -0.0050(9) -0.0015(10) -0.0033(10)
O3 0.0423(9) 0.0756(11) 0.0463(10) 0.0003(8) -0.0080(8) 0.0044(9)
C28 0.0430(14) 0.0440(12) 0.0413(13) 0.0008(11) -0.0008(11) -0.0006(11)
C27 0.0399(13) 0.0476(13) 0.0426(14) -0.0026(11) -0.0033(11) -0.0044(11)
N3 0.0439(11) 0.0622(12) 0.0416(12) 0.0027(10) 0.0012(10) 0.0080(10)
C31 0.0597(17) 0.0727(18) 0.066(2) 0.0000(15) 0.0221(16) 0.0030(16)
C29 0.0516(14) 0.0478(14) 0.0433(15) 0.0015(11) 0.0025(12) 0.0025(12)
C30 0.0560(16) 0.0621(17) 0.0617(18) 0.0099(13) 0.0103(14) 0.0104(15)
C32 0.070(2) 0.090(2) 0.0464(16) -0.0057(15) 0.0119(15) -0.0114(18)
C33 0.0638(17) 0.0833(19) 0.0352(14) -0.0030(13) 0.0022(13) -0.0119(15)

loop_
_atom_type_symbol
_atom_type_description
_atom_type_scat_dispersion_real
_atom_type_scat_dispersion_imag
_atom_type_scat_source
C C 0.0033 0.0016 'International Tables Vol C Tables 4.2.6.8 and 6.1.1.4'
H H 0.0000 0.0000 'International Tables Vol C Tables 4.2.6.8 and 6.1.1.4'
B B 0.0013 0.0007 'International Tables Vol C Tables 4.2.6.8 and 6.1.1.4'
N N 0.0061 0.0033 'International Tables Vol C Tables 4.2.6.8 and 6.1.1.4'
O O 0.0106 0.0060 'International Tables Vol C Tables 4.2.6.8 and 6.1.1.4'
F F 0.0171 0.0103 'International Tables Vol C Tables 4.2.6.8 and 6.1.1.4'

loop_
_geom_angle_atom_site_label_1
_geom_angle_atom_site_label_2
_geom_angle_atom_site_label_3
_geom_angle
_geom_angle_site_symmetry_1
_geom_angle_site_symmetry_3
C20 C11 C12 118.7(2) . .
C20 C11 C10 117.6(2) . .
C12 C11 C10 123.6(2) . .
C8 C7 C6 119.4(3) . .
C13 C12 C17 119.0(2) . .
C13 C12 C11 122.6(2) . .
C17 C12 C11 118.4(2) . .
C2 C3 C4 122.0(2) . .
C8 C9 C4 118.4(2) . .
C8 C9 C10 122.7(2) . .
C4 C9 C10 118.9(2) . .
C7 C8 C9 121.6(3) . .
C1 C10 C9 118.5(2) . .
C1 C10 C11 117.9(2) . .
C9 C10 C11 123.4(2) . .
C16 C17 C18 122.0(2) . .
C16 C17 C12 118.3(2) . .
C18 C17 C12 119.7(2) . .
C3 C2 C1 118.4(2) . .
C3 C4 C5 122.4(3) . .
C3 C4 C9 119.0(2) . .
C5 C4 C9 118.6(3) . .
C18 C19 C20 119.4(3) . .
C15 C16 C17 120.7(3) . .
C10 C1 C2 123.1(2) . .
C10 C1 O1 119.1(2) . .
C2 C1 O1 117.6(2) . .
C6 C5 C4 120.6(3) . .
C13 C14 C15 120.0(3) . .
C19 C18 C17 121.0(2) . .
C16 C15 C14 120.9(3) . .
C11 C20 C19 122.9(2) . .
C11 C20 O2 118.9(2) . .
C19 C20 O2 118.2(2) . .
C5 C6 C7 121.4(3) . .
C14 C13 C12 120.9(3) . .
C22 C21 O2 116.75(19) . .
C22 C21 C26 120.6(2) . .
O2 C21 C26 122.5(2) . .
C26 C25 C24 117.3(2) . .
C21 C22 C23 118.1(2) . .
C22 C23 C24 121.3(2) . .
C22 C23 C27 130.4(2) . .
C24 C23 C27 108.3(2) . .
C23 C24 C25 121.1(2) . .
C23 C24 C28 107.25(19) . .
C25 C24 C28 131.6(2) . .
C25 C26 O1 117.25(19) . .
C25 C26 C21 121.5(2) . .
O1 C26 C21 121.2(2) . .
C26 O1 C1 116.70(17) . .
C21 O2 C20 116.80(17) . .
F1 B1 F2 111.3(3) . .
F1 B1 N2 112.1(2) . .
F2 B1 N2 112.2(3) . .
F1 B1 N1 108.6(3) . .
F2 B1 N1 107.8(2) . .
N2 B1 N1 104.6(2) . .
C28 N2 C27 109.98(18) . .
C28 N2 B1 124.6(2) . .
C27 N2 B1 125.4(2) . .
C33 N1 C29 119.4(2) . .
C33 N1 B1 116.2(2) . .
C29 N1 B1 124.4(2) . .
N3 C28 N2 125.8(2) . .
N3 C28 C24 125.9(2) . .
N2 C28 C24 108.25(19) . .
O3 C27 N2 124.5(2) . .
O3 C27 C23 129.3(2) . .
N2 C27 C23 106.24(19) . .
C28 N3 C29 118.5(2) . .
C30 C31 C32 119.6(3) . .
N1 C29 C30 119.6(2) . .
N1 C29 N3 122.0(2) . .
C30 C29 N3 118.4(2) . .
C31 C30 C29 120.3(3) . .
C33 C32 C31 119.0(3) . .
N1 C33 C32 122.1(3) . .

loop_
_geom_bond_atom_site_label_1
_geom_bond_atom_site_label_2
_geom_bond_distance
_geom_bond_site_symmetry_2
C11 C20 1.374(3) .
C11 C12 1.434(3) .
C11 C10 1.490(3) .
C7 C8 1.373(4) .
C7 C6 1.395(4) .
C12 C13 1.405(4) .
C12 C17 1.427(3) .
C3 C2 1.363(4) .
C3 C4 1.411(4) .
C9 C8 1.408(4) .
C9 C4 1.425(3) .
C9 C10 1.432(3) .
C10 C1 1.375(3) .
C17 C16 1.411(4) .
C17 C18 1.416(4) .
C2 C1 1.401(3) .
C4 C5 1.420(4) .
C19 C18 1.356(4) .
C19 C20 1.399(3) .
C16 C15 1.361(4) .
C1 O1 1.404(3) .
C5 C6 1.355(5) .
C14 C13 1.365(4) .
C14 C15 1.397(4) .
C20 O2 1.403(3) .
C21 C22 1.378(3) .
C21 O2 1.386(3) .
C21 C26 1.401(3) .
C25 C26 1.381(3) .
C25 C24 1.393(3) .
C22 C23 1.382(3) .
C23 C24 1.387(3) .
C23 C27 1.471(3) .
C24 C28 1.464(3) .
C26 O1 1.395(3) .
B1 F1 1.363(4) .
B1 F2 1.364(4) .
B1 N2 1.515(3) .
B1 N1 1.597(4) .
N2 C28 1.375(3) .
N2 C27 1.411(3) .
N1 C33 1.352(3) .
N1 C29 1.356(3) .
O3 C27 1.211(3) .
C28 N3 1.295(3) .
N3 C29 1.391(3) .
C31 C30 1.366(4) .
C31 C32 1.369(4) .
C29 C30 1.388(3) .
C32 C33 1.362(4) .
